data_4511757
loop_
_publ_author_name
'St\"oger, Berthold'
'Du\<sek, Michal'

_publ_section_title
;
 Complex Polymorphism and Polytypism of Potassium Metaarsenate, KAsO3
;
_journal_issue 9
_journal_name_full 'Crystal Growth &amp; Design'
_journal_page_first 4640
_journal_paper_doi 10.1021/cg500733w
_journal_volume 14
_journal_year 2014
_chemical_formula_sum 'As K0.798 O3 Rb0.202'
_chemical_formula_weight 171.4
_chemical_name_common 'potassium metaarsenate, beta'
_space_group_IT_number 2
_symmetry_cell_setting triclinic
_symmetry_Int_Tables_number 2
_symmetry_space_group_name_Hall '-P 1 (-1/2*x+1/2*z,-y,1/2*x+1/2*z)'
_symmetry_space_group_name_H-M 'B -1'
_cell_angle_alpha 105.375(8)
_cell_angle_beta 90.02(3)
_cell_angle_gamma 104.188(8)
_cell_formula_units_Z 12
_cell_length_a 9.0742(17)
_cell_length_b 10.2593(17)
_cell_length_c 12.007(4)
_cell_measurement_temperature 340
_cell_volume 1042.4(4)
_computing_cell_refinement 'SAINT-Plus (Bruker, 2012)'
_computing_data_collection 'APEX2 (Bruker, 2012)'
_computing_data_reduction 'SAINT-Plus (Bruker, 2012)'
_computing_molecular_graphics 'ATOMS (Dowty, 2006)'
_computing_structure_refinement 'JANA2006 (Pet\<r\'i\<cek, et al., 2006)'
_computing_structure_solution 'SUPERFLIP (Palatinus & Chapuis, 2007)'
_diffrn_ambient_temperature 340
_diffrn_measured_fraction_theta_full 0.98
_diffrn_measured_fraction_theta_max 0.98
_diffrn_measurement_device 'four-cycle diffractometer'
_diffrn_measurement_device_type 'Bruker KAPPA APEX II CCD'
_diffrn_measurement_method '\w and \f scans'
_diffrn_radiation_monochromator graphite
_diffrn_radiation_probe x-ray
_diffrn_radiation_source 'X-ray tube'
_diffrn_radiation_type 'Mo K\a'
_diffrn_radiation_wavelength 0.71073
_diffrn_reflns_av_R_equivalents 0.0585
_diffrn_reflns_av_sigmaI/netI 0.1004
_diffrn_reflns_limit_h_max 12
_diffrn_reflns_limit_h_min -11
_diffrn_reflns_limit_k_max 14
_diffrn_reflns_limit_k_min -14
_diffrn_reflns_limit_l_max 16
_diffrn_reflns_limit_l_min -16
_diffrn_reflns_number 7175
_diffrn_reflns_theta_full 30.15
_diffrn_reflns_theta_max 30.2
_diffrn_reflns_theta_min 2.13
_exptl_absorpt_coefficient_mu 13.354
_exptl_absorpt_correction_T_max 0.88
_exptl_absorpt_correction_T_min 0.41
_exptl_absorpt_correction_type multi-scan
_exptl_absorpt_process_details SADABS
_exptl_crystal_colour 'clear colourless'
_exptl_crystal_density_diffrn 3.2753
_exptl_crystal_description plate
_exptl_crystal_F_000 956
_exptl_crystal_size_max 0.07
_exptl_crystal_size_mid 0.06
_exptl_crystal_size_min 0.01
_refine_diff_density_max 1.06
_refine_diff_density_min -1.11
_refine_ls_extinction_method none
_refine_ls_goodness_of_fit_gt 1.44
_refine_ls_goodness_of_fit_ref 1.16
_refine_ls_number_constraints 9
_refine_ls_number_parameters 137
_refine_ls_number_reflns 3025
_refine_ls_number_restraints 0
_refine_ls_R_factor_all 0.1091
_refine_ls_R_factor_gt 0.0424
_refine_ls_shift/su_max 0.0066
_refine_ls_shift/su_mean 0.0006
_refine_ls_structure_factor_coef F
_refine_ls_weighting_details w=1/(\s^2^(F)+0.0001F^2^)
_refine_ls_weighting_scheme sigma
_refine_ls_wR_factor_gt 0.0403
_refine_ls_wR_factor_ref 0.0458
_reflns_number_gt 1595
_reflns_number_total 3025
_reflns_threshold_expression I>3\s(I)
_cod_data_source_file cg500733w_si_001.cif
_cod_data_source_block beta_krbaso3_340K
_cod_depositor_comments
;
The following automatic conversions were performed:

'_diffrn_radiation_probe' value 'X-ray' changed to 'x-ray' according
to
/usr/data/users/saulius/crontab/automatic-downloads/rss-feeds/ACS/lib/dictionaries/cif_core.dic
dictionary named 'cif_core.dic' version 2.4.2 from 2011-04-26.

Automatic conversion script
Id: cif_fix_values 2281 2013-09-26 08:29:07Z andrius 

 Adding full bibliography for 4511752--4511758.cif.

The following automatic conversions were performed:

data name '_atom_site_site_symmetry_mutiplicity' was replaced with
'_atom_site_site_symmetry_multiplicity' as specified in the
replacement file 'data/replacement-values/replacement_tags.lst'.

Automatic conversion script
Id: cif_correct_tags 9268 2022-04-12 08:56:07Z antanas 
;
_cod_original_cell_volume 1042.4(5)
_cod_original_sg_symbol_Hall -B1
_cod_original_sg_symbol_H-M B-1
_cod_original_formula_sum 'As1 K0.798 O3 Rb0.202'
_cod_database_code 4511757

loop_
_symmetry_equiv_pos_site_id
_symmetry_equiv_pos_as_xyz
1 x,y,z
2 -x,-y,-z
3 x+1/2,y,z+1/2
4 -x+1/2,-y,-z+1/2

loop_
_atom_site_label
_atom_site_type_symbol
_atom_site_fract_x
_atom_site_fract_y
_atom_site_fract_z
_atom_site_adp_type
_atom_site_U_iso_or_equiv
_atom_site_site_symmetry_multiplicity
_atom_site_occupancy
_atom_site_calc_flag
As1b As 0.74518(8) -0.79835(8) 0.72557(6) Uani 0.0213(3) 4 1 d
As2 As 0.99731(8) -0.52400(8) 0.73194(6) Uani 0.0195(3) 4 1 d
As1a As 1.09042(8) -0.79681(8) 0.73360(6) Uani 0.0219(3) 4 1 d
K2 K 0.40048(17) -0.83990(18) 0.50692(12) Uani 0.0272(6) 4 1 d
K1 K 0.76077(18) -0.50128(17) 0.99603(12) Uani 0.0265(6) 4 1 d
O1b O 0.7226(5) -0.7655(5) 0.8629(4) Uani 0.032(2) 4 1 d
O2b O 0.6047(6) -0.8927(5) 0.6316(4) Uani 0.041(2) 4 1 d
O4b O 0.8163(5) -0.6398(5) 0.6887(4) Uani 0.027(2) 4 1 d
O3 O 0.8978(5) -0.8757(5) 0.6904(4) Uani 0.0282(19) 4 1 d
O5 O 1.0142(5) -0.4571(5) 0.8704(4) Uani 0.030(2) 4 1 d
O6 O 1.0239(5) -0.4303(5) 0.6414(4) Uani 0.029(2) 4 1 d
O4a O 1.1131(5) -0.6426(5) 0.6901(4) Uani 0.0260(19) 4 1 d
O1a O 1.1228(5) -0.7591(5) 0.8736(4) Uani 0.031(2) 4 1 d
O2a O 1.1850(6) -0.8933(5) 0.6511(4) Uani 0.037(2) 4 1 d
K3 K 0.40704(12) -0.82951(12) 0.89424(11) Uani 0.0523(6) 4 0.393(5) d
Rb3 Rb 0.40704(12) -0.82951(12) 0.89424(11) Uani 0.0523(6) 4 0.607(5) d

loop_
_atom_site_aniso_label
_atom_site_aniso_type_symbol
_atom_site_aniso_U_11
_atom_site_aniso_U_22
_atom_site_aniso_U_33
_atom_site_aniso_U_12
_atom_site_aniso_U_13
_atom_site_aniso_U_23
As1b As 0.0186(4) 0.0179(4) 0.0253(4) 0.0019(3) -0.0061(3) 0.0052(3)
As2 As 0.0221(4) 0.0172(4) 0.0210(4) 0.0053(4) 0.0021(3) 0.0078(3)
As1a As 0.0220(4) 0.0194(4) 0.0258(4) 0.0075(4) 0.0073(3) 0.0068(3)
K2 K 0.0246(9) 0.0374(11) 0.0256(8) 0.0118(8) 0.0043(7) 0.0148(7)
K1 K 0.0244(9) 0.0262(10) 0.0257(8) 0.0068(8) -0.0007(7) 0.0012(7)
O1b O 0.029(3) 0.039(4) 0.027(3) 0.010(3) 0.008(2) 0.007(2)
O2b O 0.037(3) 0.019(3) 0.057(4) -0.005(3) -0.028(3) 0.005(3)
O4b O 0.024(3) 0.029(3) 0.036(3) 0.009(3) -0.003(2) 0.021(2)
O3 O 0.031(3) 0.017(3) 0.033(3) 0.007(3) 0.002(2) -0.001(2)
O5 O 0.030(3) 0.040(4) 0.020(3) 0.012(3) 0.006(2) 0.005(2)
O6 O 0.039(3) 0.022(3) 0.030(3) 0.009(3) 0.002(2) 0.014(2)
O4a O 0.022(3) 0.025(3) 0.041(3) 0.011(2) 0.017(2) 0.021(2)
O1a O 0.030(3) 0.034(4) 0.027(3) 0.001(3) -0.001(2) 0.010(2)
O2a O 0.041(3) 0.019(3) 0.058(4) 0.016(3) 0.033(3) 0.014(3)
K3 K 0.0348(7) 0.0293(7) 0.0955(11) 0.0064(6) 0.0049(6) 0.0232(7)
Rb3 Rb 0.0348(7) 0.0293(7) 0.0955(11) 0.0064(6) 0.0049(6) 0.0232(7)

loop_
_atom_type_symbol
_atom_type_scat_dispersion_real
_atom_type_scat_dispersion_imag
_atom_type_scat_source
As 0.0499 2.0058 'International Tables Vol C tables 4.2.6.8 and 6.1.1.1'
K 0.2009 0.2494 'International Tables Vol C tables 4.2.6.8 and 6.1.1.1'
O 0.0106 0.0060 'International Tables Vol C tables 4.2.6.8 and 6.1.1.1'
Rb -0.9393 2.9676 'International Tables Vol C tables 4.2.6.8 and 6.1.1.1'

loop_
_geom_angle_atom_site_label_1
_geom_angle_atom_site_label_2
_geom_angle_atom_site_label_3
_geom_angle_site_symmetry_1
_geom_angle_site_symmetry_3
_geom_angle
O1b As1b O2b . . 120.7(2)
O1b As1b O4b . . 109.6(2)
O1b As1b O3 . . 111.0(3)
O1b As1b O3 . 4_636 69.2(2)
O1b As1b O5 . . 72.23(18)
O1b As1b O6 . 4_646 60.4(2)
O1b As1b O4a . . 108.02(18)
O1b As1b O1a . . 73.04(19)
O2b As1b O4b . . 107.5(3)
O2b As1b O3 . . 106.0(2)
O2b As1b O3 . 4_636 73.9(2)
O2b As1b O5 . . 151.0(2)
O2b As1b O6 . 4_646 87.2(2)
O2b As1b O4a . . 131.3(2)
O2b As1b O1a . . 149.4(2)
O4b As1b O3 . . 100.2(2)
O4b As1b O3 . 4_636 178.57(15)
O4b As1b O5 . . 45.17(16)
O4b As1b O6 . 4_646 75.36(17)
O4b As1b O4a . . 51.79(19)
O4b As1b O1a . . 90.61(17)
O3 As1b O3 . 4_636 79.74(19)
O3 As1b O5 . . 90.76(16)
O3 As1b O6 . 4_646 166.83(14)
O3 As1b O4a . . 51.47(18)
O3 As1b O1a . . 45.29(15)
O3 As1b O5 4_636 . 133.40(11)
O3 As1b O6 4_636 4_646 104.42(11)
O3 As1b O4a 4_636 . 127.65(13)
O3 As1b O1a 4_636 . 88.32(11)
O5 As1b O6 . 4_646 77.27(10)
O5 As1b O4a . . 45.78(11)
O5 As1b O1a . . 55.67(12)
O6 As1b O4a 4_646 . 119.47(11)
O6 As1b O1a 4_646 . 121.77(10)
O4a As1b O1a . . 45.48(12)
O1b As2 O4b . . 44.75(18)
O1b As2 O4b . 4_646 74.40(12)
O1b As2 O3 . . 45.71(11)
O1b As2 O5 . . 72.04(18)
O1b As2 O6 . . 147.62(19)
O1b As2 O4a . . 92.81(18)
O1b As2 O4a . 4_746 130.15(12)
O1b As2 O1a . . 58.51(12)
O4b As2 O4b . 4_646 66.48(18)
O4b As2 O3 . . 52.2(2)
O4b As2 O5 . . 110.4(2)
O4b As2 O6 . . 104.8(2)
O4b As2 O4a . . 99.8(2)
O4b As2 O4a . 4_746 167.8(2)
O4b As2 O1a . . 92.9(2)
O4b As2 O3 4_646 . 113.69(11)
O4b As2 O5 4_646 . 72.2(2)
O4b As2 O6 4_646 . 83.1(2)
O4b As2 O4a 4_646 . 165.57(16)
O4b As2 O4a 4_646 4_746 125.06(10)
O4b As2 O1a 4_646 . 126.42(11)
O3 As2 O5 . . 105.6(2)
O3 As2 O6 . . 131.51(17)
O3 As2 O4a . . 51.93(17)
O3 As2 O4a . 4_746 115.68(12)
O3 As2 O1a . . 46.42(10)
O5 As2 O6 . . 122.9(3)
O5 As2 O4a . . 110.8(3)
O5 As2 O4a . 4_746 72.79(18)
O5 As2 O1a . . 70.3(2)
O6 As2 O4a . . 105.6(3)
O6 As2 O4a . 4_746 81.93(19)
O6 As2 O1a . . 150.1(2)
O4a As2 O4a . 4_746 68.36(15)
O4a As2 O1a . . 46.75(18)
O4a As2 O1a 4_746 . 76.96(12)
O1b As1a O4b . . 45.41(12)
O1b As1a O3 . . 44.92(16)
O1b As1a O5 . . 57.72(11)
O1b As1a O6 . 4_746 125.15(10)
O1b As1a O4a . . 92.78(18)
O1b As1a O1a . . 73.32(19)
O1b As1a O2a . . 148.20(18)
O4b As1a O3 . . 52.3(2)
O4b As1a O5 . . 46.00(10)
O4b As1a O6 . 4_746 118.30(11)
O4b As1a O4a . . 52.28(17)
O4b As1a O1a . . 106.3(2)
O4b As1a O2a . . 134.9(2)
O3 As1a O5 . . 92.44(18)
O3 As1a O6 . 4_746 169.00(18)
O3 As1a O4a . . 100.2(2)
O3 As1a O1a . . 111.8(2)
O3 As1a O2a . . 106.2(2)
O5 As1a O6 . 4_746 76.70(11)
O5 As1a O4a . . 47.06(17)
O5 As1a O1a . . 70.5(2)
O5 As1a O2a . . 152.1(2)
O6 As1a O4a 4_746 . 73.80(17)
O6 As1a O1a 4_746 . 63.20(18)
O6 As1a O2a 4_746 . 84.53(18)
O4a As1a O1a . . 110.2(2)
O4a As1a O2a . . 108.0(3)
O1a As1a O2a . . 118.7(3)
O1b K2 O2b 3_454 . 171.74(16)
O1b K2 O2b 3_454 2_636 98.59(16)
O1b K2 O3 3_454 3_454 48.14(13)
O1b K2 O3 3_454 2_636 62.38(14)
O1b K2 O5 3_454 4_646 85.04(15)
O1b K2 O1a 3_454 3_454 83.75(16)
O1b K2 O2a 3_454 1_455 95.57(17)
O2b K2 O2b . 2_636 82.15(16)
O2b K2 O3 . 3_454 126.23(15)
O2b K2 O3 . 2_636 122.05(15)
O2b K2 O5 . 4_646 92.18(15)
O2b K2 O1a . 3_454 88.18(17)
O2b K2 O2a . 1_455 92.29(18)
O2b K2 O3 2_636 3_454 65.07(15)
O2b K2 O3 2_636 2_636 46.26(14)
O2b K2 O5 2_636 4_646 164.87(15)
O2b K2 O1a 2_636 3_454 83.39(16)
O2b K2 O2a 2_636 1_455 102.32(16)
O3 K2 O3 3_454 2_636 61.09(11)
O3 K2 O5 3_454 4_646 108.44(14)
O3 K2 O1a 3_454 3_454 48.63(12)
O3 K2 O2a 3_454 1_455 134.08(14)
O3 K2 O5 2_636 4_646 144.36(15)
O3 K2 O1a 2_636 3_454 106.29(12)
O3 K2 O2a 2_636 1_455 78.26(12)
O5 K2 O1a 4_646 3_454 82.41(14)
O5 K2 O2a 4_646 1_455 91.87(14)
O1a K2 O2a 3_454 1_455 174.28(16)
O1b K1 O4b . . 48.64(14)
O1b K1 O4b . 4_646 100.01(15)
O1b K1 O5 . . 81.80(15)
O1b K1 O5 . 2_747 88.63(16)
O1b K1 O6 . 3_455 119.51(14)
O1b K1 O6 . 4_646 73.82(15)
O1b K1 O4a . 3_455 85.22(14)
O1b K1 O4a . 2_747 128.08(16)
O1b K1 O1a . 2_747 164.55(17)
O4b K1 O4b . 4_646 58.72(13)
O4b K1 O5 . . 48.57(11)
O4b K1 O5 . 2_747 109.08(14)
O4b K1 O6 . 3_455 139.46(13)
O4b K1 O6 . 4_646 69.84(12)
O4b K1 O4a . 3_455 133.43(12)
O4b K1 O4a . 2_747 154.46(12)
O4b K1 O1a . 2_747 126.38(14)
O4b K1 O5 4_646 . 73.08(15)
O4b K1 O5 4_646 2_747 147.13(14)
O4b K1 O6 4_646 3_455 94.28(15)
O4b K1 O6 4_646 4_646 52.71(13)
O4b K1 O4a 4_646 3_455 142.23(14)
O4b K1 O4a 4_646 2_747 131.86(13)
O4b K1 O1a 4_646 2_747 85.10(15)
O5 K1 O5 . 2_747 76.94(15)
O5 K1 O6 . 3_455 157.36(17)
O5 K1 O6 . 4_646 113.36(14)
O5 K1 O4a . 3_455 144.30(17)
O5 K1 O4a . 2_747 108.15(12)
O5 K1 O1a . 2_747 85.83(15)
O5 K1 O6 2_747 3_455 108.99(15)
O5 K1 O6 2_747 4_646 157.46(16)
O5 K1 O4a 2_747 3_455 69.61(14)
O5 K1 O4a 2_747 2_747 48.02(13)
O5 K1 O1a 2_747 2_747 79.55(16)
O6 K1 O6 3_455 4_646 69.68(13)
O6 K1 O4a 3_455 3_455 52.50(15)
O6 K1 O4a 3_455 2_747 66.06(12)
O6 K1 O1a 3_455 2_747 74.21(14)
O6 K1 O4a 4_646 3_455 94.43(14)
O6 K1 O4a 4_646 2_747 135.70(13)
O6 K1 O1a 4_646 2_747 119.96(17)
O4a K1 O4a 3_455 2_747 56.66(11)
O4a K1 O1a 3_455 2_747 99.73(14)
O4a K1 O1a 2_747 2_747 48.10(14)
O2b O1b O4b . . 58.71(17)
O2b O1b O3 . . 57.71(17)
O2b O1b O3 . 4_636 68.91(17)
O2b O1b O5 . . 108.3(2)
O2b O1b O5 . 2_747 162.3(2)
O2b O1b O6 . 4_646 82.81(19)
O2b O1b O1a . . 107.41(19)
O4b O1b O3 . . 58.32(18)
O4b O1b O3 . 4_636 121.86(18)
O4b O1b O5 . . 49.87(13)
O4b O1b O5 . 2_747 105.25(17)
O4b O1b O6 . 4_646 76.2(2)
O4b O1b O1a . . 80.01(17)
O3 O1b O3 . 4_636 73.86(17)
O3 O1b O5 . . 80.09(16)
O3 O1b O5 . 2_747 108.82(18)
O3 O1b O6 . 4_646 130.2(2)
O3 O1b O1a . . 49.82(14)
O3 O1b O5 4_636 . 150.4(2)
O3 O1b O5 4_636 2_747 120.9(2)
O3 O1b O6 4_636 4_646 121.73(17)
O3 O1b O1a 4_636 . 93.94(18)
O5 O1b O5 . 2_747 55.40(12)
O5 O1b O6 . 4_646 85.90(18)
O5 O1b O1a . . 57.94(14)
O5 O1b O6 2_747 4_646 101.30(16)
O5 O1b O1a 2_747 . 59.47(12)
O6 O1b O1a 4_646 . 143.8(2)
O1b O2b O2b . 2_636 166.7(2)
O1b O2b O4b . . 59.67(17)
O1b O2b O3 . . 60.42(17)
O1b O2b O3 . 4_636 63.92(18)
O1b O2b O1a . 3_454 132.1(2)
O1b O2b O1a . 4_636 105.8(2)
O1b O2b O2a . 1_455 102.28(19)
O2b O2b O4b 2_636 . 133.4(2)
O2b O2b O3 2_636 . 125.5(2)
O2b O2b O3 2_636 4_636 105.15(17)
O2b O2b O1a 2_636 3_454 60.28(14)
O2b O2b O1a 2_636 4_636 61.64(14)
O2b O2b O2a 2_636 1_455 70.31(14)
O4b O2b O3 . . 59.55(18)
O4b O2b O3 . 4_636 118.2(2)
O4b O2b O1a . 3_454 73.44(18)
O4b O2b O1a . 4_636 163.8(2)
O4b O2b O2a . 1_455 118.0(2)
O3 O2b O3 . 4_636 72.43(19)
O3 O2b O1a . 3_454 104.6(2)
O3 O2b O1a . 4_636 108.1(2)
O3 O2b O2a . 1_455 162.0(2)
O3 O2b O1a 4_636 3_454 160.63(18)
O3 O2b O1a 4_636 4_636 45.53(12)
O3 O2b O2a 4_636 1_455 96.15(17)
O1a O2b O1a 3_454 4_636 121.92(16)
O1a O2b O2a 3_454 1_455 90.70(17)
O1a O2b O2a 4_636 1_455 70.02(14)
O1b O4b O2b . . 61.62(18)
O1b O4b O4b . 4_646 92.87(19)
O1b O4b O3 . . 61.11(19)
O1b O4b O5 . . 80.35(18)
O1b O4b O5 . 4_646 100.38(19)
O1b O4b O6 . . 142.9(2)
O1b O4b O6 . 4_646 58.94(17)
O1b O4b O4a . . 100.4(2)
O2b O4b O4b . 4_646 115.9(2)
O2b O4b O3 . . 59.57(19)
O2b O4b O5 . . 141.5(3)
O2b O4b O5 . 4_646 78.50(18)
O2b O4b O6 . . 154.2(2)
O2b O4b O6 . 4_646 75.73(16)
O2b O4b O4a . . 117.4(2)
O4b O4b O3 4_646 . 153.1(2)
O4b O4b O5 4_646 . 69.07(17)
O4b O4b O5 4_646 4_646 47.51(12)
O4b O4b O6 4_646 . 77.38(18)
O4b O4b O6 4_646 4_646 43.24(12)
O4b O4b O4a 4_646 . 124.96(18)
O3 O4b O5 . . 98.0(2)
O3 O4b O5 . 4_646 138.07(18)
O3 O4b O6 . . 118.7(2)
O3 O4b O6 . 4_646 116.8(2)
O3 O4b O4a . . 59.77(18)
O5 O4b O5 . 4_646 116.6(2)
O5 O4b O6 . . 62.69(17)
O5 O4b O6 . 4_646 90.40(16)
O5 O4b O4a . . 61.22(16)
O5 O4b O6 4_646 . 98.8(2)
O5 O4b O6 4_646 4_646 45.33(12)
O5 O4b O4a 4_646 . 158.3(2)
O6 O4b O6 . 4_646 120.6(2)
O6 O4b O4a . . 60.25(19)
O6 O4b O4a 4_646 . 148.61(19)
O1b O3 O1b . 4_636 106.1(2)
O1b O3 O2b . . 61.87(18)
O1b O3 O2b . 4_636 81.24(19)
O1b O3 O4b . . 60.58(19)
O1b O3 O3 . 4_636 61.24(16)
O1b O3 O4a . . 100.3(2)
O1b O3 O1a . . 80.81(18)
O1b O3 O2a . . 141.8(2)
O1b O3 O2b 4_636 . 84.87(18)
O1b O3 O2b 4_636 4_636 47.17(13)
O1b O3 O4b 4_636 . 145.7(2)
O1b O3 O3 4_636 4_636 44.89(12)
O1b O3 O4a 4_636 . 150.9(2)
O1b O3 O1a 4_636 . 111.4(2)
O1b O3 O2a 4_636 . 90.4(2)
O2b O3 O2b . 4_636 107.6(2)
O2b O3 O4b . . 60.88(18)
O2b O3 O3 . 4_636 64.66(17)
O2b O3 O4a . . 118.9(3)
O2b O3 O1a . . 142.4(2)
O2b O3 O2a . . 155.7(2)
O2b O3 O4b 4_636 . 141.4(2)
O2b O3 O3 4_636 4_636 42.92(13)
O2b O3 O4a 4_636 . 127.9(2)
O2b O3 O1a 4_636 . 68.31(17)
O2b O3 O2a 4_636 . 85.9(2)
O4b O3 O3 . 4_636 113.14(19)
O4b O3 O4a . . 60.07(18)
O4b O3 O1a . . 98.1(2)
O4b O3 O2a . . 120.0(2)
O3 O3 O4a 4_636 . 158.18(19)
O3 O3 O1a 4_636 . 102.45(19)
O3 O3 O2a 4_636 . 125.7(2)
O4a O3 O1a . . 60.81(17)
O4a O3 O2a . . 60.92(18)
O1a O3 O2a . . 61.05(17)
O1b O5 O1b . 2_747 124.60(18)
O1b O5 O4b . . 49.78(15)
O1b O5 O4b . 4_646 78.03(15)
O1b O5 O5 . 2_747 65.99(14)
O1b O5 O6 . . 106.72(16)
O1b O5 O4a . . 81.69(17)
O1b O5 O4a . 4_746 140.4(2)
O1b O5 O1a . . 61.68(15)
O1b O5 O1a . 2_747 93.89(15)
O1b O5 O4b 2_747 . 174.1(2)
O1b O5 O4b 2_747 4_646 118.86(17)
O1b O5 O5 2_747 2_747 58.60(13)
O1b O5 O6 2_747 . 128.47(19)
O1b O5 O4a 2_747 . 121.7(2)
O1b O5 O4a 2_747 4_746 66.75(13)
O1b O5 O1a 2_747 . 93.15(17)
O1b O5 O1a 2_747 2_747 57.49(12)
O4b O5 O4b . 4_646 63.43(16)
O4b O5 O5 . 2_747 115.7(2)
O4b O5 O6 . . 57.00(16)
O4b O5 O4a . . 58.15(16)
O4b O5 O4a . 4_746 116.09(18)
O4b O5 O1a . . 82.44(18)
O4b O5 O1a . 2_747 121.9(2)
O4b O5 O5 4_646 2_747 108.71(17)
O4b O5 O6 4_646 . 72.96(18)
O4b O5 O4a 4_646 . 117.09(18)
O4b O5 O4a 4_646 4_746 133.7(2)
O4b O5 O1a 4_646 . 138.62(17)
O4b O5 O1a 4_646 2_747 65.90(14)
O5 O5 O6 2_747 . 171.4(2)
O5 O5 O4a 2_747 . 115.7(2)
O5 O5 O4a 2_747 4_746 111.15(18)
O5 O5 O1a 2_747 . 64.46(16)
O5 O5 O1a 2_747 2_747 58.26(15)
O6 O5 O4a . . 57.37(18)
O6 O5 O4a . 4_746 71.18(16)
O6 O5 O1a . . 108.50(19)
O6 O5 O1a . 2_747 128.5(2)
O4a O5 O4a . 4_746 63.63(15)
O4a O5 O1a . . 51.21(17)
O4a O5 O1a . 2_747 173.7(2)
O4a O5 O1a 4_746 . 81.07(17)
O4a O5 O1a 4_746 2_747 118.86(15)
O1a O5 O1a . 2_747 122.73(18)
O1b O6 O4b 4_646 . 94.6(2)
O1b O6 O4b 4_646 4_646 44.84(14)
O1b O6 O5 4_646 . 102.6(2)
O1b O6 O6 4_646 2_746 92.64(18)
O1b O6 O4a 4_646 . 154.0(2)
O1b O6 O4a 4_646 4_746 131.93(16)
O1b O6 O1a 4_646 4_746 108.9(2)
O4b O6 O4b . 4_646 59.38(16)
O4b O6 O5 . . 60.30(17)
O4b O6 O6 . 2_746 94.19(17)
O4b O6 O4a . . 60.34(19)
O4b O6 O4a . 4_746 111.1(2)
O4b O6 O1a . 4_746 155.1(3)
O4b O6 O5 4_646 . 61.71(16)
O4b O6 O6 4_646 2_746 119.56(17)
O4b O6 O4a 4_646 . 110.5(2)
O4b O6 O4a 4_646 4_746 116.79(15)
O4b O6 O1a 4_646 4_746 134.72(17)
O5 O6 O6 . 2_746 150.9(2)
O5 O6 O4a . . 60.43(19)
O5 O6 O4a . 4_746 61.89(15)
O5 O6 O1a . 4_746 105.19(18)
O6 O6 O4a 2_746 . 95.85(19)
O6 O6 O4a 2_746 4_746 123.52(19)
O6 O6 O1a 2_746 4_746 92.84(16)
O4a O6 O4a . 4_746 60.49(15)
O4a O6 O1a . 4_746 95.2(2)
O4a O6 O1a 4_746 4_746 46.39(14)
O4b O4a O3 . . 60.17(18)
O4b O4a O5 . . 60.63(16)
O4b O4a O5 . 4_746 155.4(3)
O4b O4a O6 . . 59.40(19)
O4b O4a O6 . 4_746 148.15(19)
O4b O4a O4a . 4_746 121.8(2)
O4b O4a O1a . . 98.6(2)
O4b O4a O2a . . 118.7(2)
O3 O4a O5 . . 97.9(2)
O3 O4a O5 . 4_746 139.9(2)
O3 O4a O6 . . 118.2(2)
O3 O4a O6 . 4_746 118.0(2)
O3 O4a O4a . 4_746 154.7(2)
O3 O4a O1a . . 61.50(18)
O3 O4a O2a . . 59.49(19)
O5 O4a O5 . 4_746 116.37(17)
O5 O4a O6 . . 62.20(19)
O5 O4a O6 . 4_746 89.88(16)
O5 O4a O4a . 4_746 67.56(15)
O5 O4a O1a . . 77.4(2)
O5 O4a O2a . . 138.0(3)
O5 O4a O6 4_746 . 96.9(2)
O5 O4a O6 4_746 4_746 46.93(13)
O5 O4a O4a 4_746 4_746 48.81(13)
O5 O4a O1a 4_746 . 104.5(2)
O5 O4a O2a 4_746 . 80.65(19)
O6 O4a O6 . 4_746 119.51(18)
O6 O4a O4a . 4_746 74.45(17)
O6 O4a O1a . . 139.5(2)
O6 O4a O2a . . 158.3(2)
O6 O4a O4a 4_746 4_746 45.06(14)
O6 O4a O1a 4_746 . 60.67(15)
O6 O4a O2a 4_746 . 74.32(17)
O4a O4a O1a 4_746 . 94.36(17)
O4a O4a O2a 4_746 . 117.2(2)
O1a O4a O2a . . 60.83(19)
O1b O1a O2b . 3_555 93.95(16)
O1b O1a O2b . 4_636 70.50(15)
O1b O1a O3 . . 49.37(14)
O1b O1a O5 . . 60.38(15)
O1b O1a O5 . 2_747 63.03(13)
O1b O1a O6 . 4_746 144.8(2)
O1b O1a O4a . . 80.94(18)
O1b O1a O2a . . 106.88(18)
O2b O1a O2b 3_555 4_636 58.08(13)
O2b O1a O3 3_555 . 121.4(2)
O2b O1a O5 3_555 . 122.79(17)
O2b O1a O5 3_555 2_747 65.52(14)
O2b O1a O6 3_555 4_746 110.12(17)
O2b O1a O4a 3_555 . 173.7(2)
O2b O1a O2a 3_555 . 126.9(2)
O2b O1a O3 4_636 . 66.16(16)
O2b O1a O5 4_636 . 130.88(18)
O2b O1a O5 4_636 2_747 100.98(16)
O2b O1a O6 4_636 4_746 144.1(2)
O2b O1a O4a 4_636 . 122.79(17)
O2b O1a O2a 4_636 . 83.44(17)
O3 O1a O5 . . 81.47(19)
O3 O1a O5 . 2_747 111.9(2)
O3 O1a O6 . 4_746 125.8(2)
O3 O1a O4a . . 57.69(17)
O3 O1a O2a . . 57.53(17)
O5 O1a O5 . 2_747 57.27(14)
O5 O1a O6 . 4_746 84.74(17)
O5 O1a O4a . . 51.35(16)
O5 O1a O2a . . 109.9(2)
O5 O1a O6 2_747 4_746 103.36(15)
O5 O1a O4a 2_747 . 108.6(2)
O5 O1a O2a 2_747 . 166.0(3)
O6 O1a O4a 4_746 . 72.94(17)
O6 O1a O2a 4_746 . 79.26(17)
O4a O1a O2a . . 58.65(18)
O2b O2a O3 1_655 . 173.3(2)
O2b O2a O4a 1_655 . 117.60(19)
O2b O2a O1a 1_655 . 111.92(19)
O3 O2a O4a . . 59.59(18)
O3 O2a O1a . . 61.42(17)
O4a O2a O1a . . 60.52(19)
O1b K3 O2b . . 50.13(12)
O1b K3 O4b . 3_455 112.54(11)
O1b K3 O3 . 3_455 102.19(13)
O1b K3 O3 . 4_636 61.01(13)
O1b K3 O6 . 4_646 74.41(16)
O1b K3 O4a . 3_455 72.64(12)
O1b K3 O1a . 1_455 146.89(17)
O1b K3 O2a . 1_455 114.00(14)
O1b K3 O2a . 4_636 106.31(17)
O2b K3 O4b . 3_455 158.61(10)
O2b K3 O3 . 3_455 142.60(13)
O2b K3 O3 . 4_636 57.98(12)
O2b K3 O6 . 4_646 79.34(13)
O2b K3 O4a . 3_455 122.74(11)
O2b K3 O1a . 1_455 115.56(14)
O2b K3 O2a . 1_455 66.08(13)
O2b K3 O2a . 4_636 85.79(14)
O4b K3 O3 3_455 3_455 42.46(12)
O4b K3 O3 3_455 4_636 129.50(12)
O4b K3 O6 3_455 4_646 83.74(13)
O4b K3 O4a 3_455 3_455 41.90(10)
O4b K3 O1a 3_455 1_455 71.16(12)
O4b K3 O2a 3_455 1_455 123.52(13)
O4b K3 O2a 3_455 4_636 113.56(14)
O3 K3 O3 3_455 4_636 87.82(12)
O3 K3 O6 3_455 4_646 121.38(12)
O3 K3 O4a 3_455 3_455 42.02(10)
O3 K3 O1a 3_455 1_455 100.84(13)
O3 K3 O2a 3_455 1_455 142.41(12)
O3 K3 O2a 3_455 4_636 78.67(14)
O3 K3 O6 4_636 4_646 131.38(13)
O3 K3 O4a 4_636 3_455 98.74(11)
O3 K3 O1a 4_636 1_455 143.48(11)
O3 K3 O2a 4_636 1_455 100.60(12)
O3 K3 O2a 4_636 4_636 45.31(13)
O6 K3 O4a 4_646 3_455 84.73(12)
O6 K3 O1a 4_646 1_455 73.36(15)
O6 K3 O2a 4_646 1_455 79.68(13)
O6 K3 O2a 4_646 4_636 159.69(15)
O4a K3 O1a 3_455 1_455 111.46(12)
O4a K3 O2a 3_455 1_455 160.29(13)
O4a K3 O2a 3_455 4_636 115.13(15)
O1a K3 O2a 1_455 1_455 52.38(13)
O1a K3 O2a 1_455 4_636 101.29(16)
O2a K3 O2a 1_455 4_636 81.68(15)
O1b Rb3 O2b . . 50.13(12)
O1b Rb3 O4b . 3_455 112.54(11)
O1b Rb3 O3 . 3_455 102.19(13)
O1b Rb3 O3 . 4_636 61.01(13)
O1b Rb3 O6 . 4_646 74.41(16)
O1b Rb3 O4a . 3_455 72.64(12)
O1b Rb3 O1a . 1_455 146.89(17)
O1b Rb3 O2a . 1_455 114.00(14)
O1b Rb3 O2a . 4_636 106.31(17)
O2b Rb3 O4b . 3_455 158.61(10)
O2b Rb3 O3 . 3_455 142.60(13)
O2b Rb3 O3 . 4_636 57.98(12)
O2b Rb3 O6 . 4_646 79.34(13)
O2b Rb3 O4a . 3_455 122.74(11)
O2b Rb3 O1a . 1_455 115.56(14)
O2b Rb3 O2a . 1_455 66.08(13)
O2b Rb3 O2a . 4_636 85.79(14)
O4b Rb3 O3 3_455 3_455 42.46(12)
O4b Rb3 O3 3_455 4_636 129.50(12)
O4b Rb3 O6 3_455 4_646 83.74(13)
O4b Rb3 O4a 3_455 3_455 41.90(10)
O4b Rb3 O1a 3_455 1_455 71.16(12)
O4b Rb3 O2a 3_455 1_455 123.52(13)
O4b Rb3 O2a 3_455 4_636 113.56(14)
O3 Rb3 O3 3_455 4_636 87.82(12)
O3 Rb3 O6 3_455 4_646 121.38(12)
O3 Rb3 O4a 3_455 3_455 42.02(10)
O3 Rb3 O1a 3_455 1_455 100.84(13)
O3 Rb3 O2a 3_455 1_455 142.41(12)
O3 Rb3 O2a 3_455 4_636 78.67(14)
O3 Rb3 O6 4_636 4_646 131.38(13)
O3 Rb3 O4a 4_636 3_455 98.74(11)
O3 Rb3 O1a 4_636 1_455 143.48(11)
O3 Rb3 O2a 4_636 1_455 100.60(12)
O3 Rb3 O2a 4_636 4_636 45.31(13)
O6 Rb3 O4a 4_646 3_455 84.73(12)
O6 Rb3 O1a 4_646 1_455 73.36(15)
O6 Rb3 O2a 4_646 1_455 79.68(13)
O6 Rb3 O2a 4_646 4_636 159.69(15)
O4a Rb3 O1a 3_455 1_455 111.46(12)
O4a Rb3 O2a 3_455 1_455 160.29(13)
O4a Rb3 O2a 3_455 4_636 115.13(15)
O1a Rb3 O2a 1_455 1_455 52.38(13)
O1a Rb3 O2a 1_455 4_636 101.29(16)
O2a Rb3 O2a 1_455 4_636 81.68(15)

loop_
_geom_bond_atom_site_label_1
_geom_bond_atom_site_label_2
_geom_bond_site_symmetry_2
_geom_bond_distance
As1b O1b . 1.617(5)
As1b O2b . 1.628(5)
As1b O4b . 1.768(5)
As1b O3 . 1.757(5)
As1b O3 4_636 3.681(5)
As1b O5 . 3.717(5)
As1b O6 4_646 3.852(5)
As1b O4a . 3.410(5)
As1b O1a . 3.742(5)
As2 O1b . 3.724(5)
As2 O4b . 1.759(4)
As2 O4b 4_646 3.650(5)
As2 O3 . 3.396(5)
As2 O5 . 1.613(4)
As2 O6 . 1.614(5)
As2 O4a . 1.772(5)
As2 O4a 4_746 3.533(4)
As2 O1a . 3.678(6)
As1a O1b . 3.731(5)
As1a O4b . 3.391(6)
As1a O3 . 1.750(4)
As1a O5 . 3.670(6)
As1a O6 4_746 3.751(5)
As1a O4a . 1.760(6)
As1a O1a . 1.631(5)
As1a O2a . 1.611(5)
K2 O1b 3_454 2.735(6)
K2 O2b . 2.625(6)
K2 O2b 2_636 2.795(5)
K2 O3 3_454 3.719(6)
K2 O3 2_636 3.730(5)
K2 O5 4_646 2.918(5)
K2 O1a 3_454 2.684(5)
K2 O2a 1_455 2.664(6)
K1 O1b . 2.695(5)
K1 O4b . 3.669(5)
K1 O4b 4_646 3.114(6)
K1 O5 . 2.761(5)
K1 O5 2_747 2.777(6)
K1 O6 3_455 2.880(5)
K1 O6 4_646 2.895(5)
K1 O4a 3_455 3.189(5)
K1 O4a 2_747 3.730(5)
K1 O1a 2_747 2.665(5)
O1b O2b . 2.821(7)
O1b O4b . 2.767(7)
O1b O3 . 2.781(7)
O1b O3 4_636 3.455(7)
O1b O5 . 3.573(7)
O1b O5 2_747 3.823(6)
O1b O6 4_646 3.361(8)
O1b O1a . 3.618(7)
O2b O2b 2_636 3.563(7)
O2b O4b . 2.739(6)
O2b O3 . 2.704(7)
O2b O3 4_636 3.589(8)
O2b O1a 3_454 3.694(8)
O2b O1a 4_636 3.646(7)
O2b O2a 1_455 3.814(8)
O4b O4b 4_646 3.361(7)
O4b O3 . 2.703(8)
O4b O5 . 2.771(6)
O4b O5 4_646 3.510(8)
O4b O6 . 2.675(7)
O4b O6 4_646 3.811(7)
O4b O4a . 2.701(7)
O3 O3 4_636 3.786(7)
O3 O4a . 2.693(6)
O3 O1a . 2.800(6)
O3 O2a . 2.690(7)
O5 O5 2_747 3.445(7)
O5 O6 . 2.834(7)
O5 O4a . 2.787(7)
O5 O4a 4_746 3.422(7)
O5 O1a . 3.483(8)
O5 O1a 2_747 3.695(7)
O6 O6 2_746 3.299(6)
O6 O4a . 2.698(8)
O6 O4a 4_746 3.672(7)
O6 O1a 4_746 3.349(7)
O4a O4a 4_746 3.317(6)
O4a O1a . 2.781(8)
O4a O2a . 2.729(8)
O1a O2a . 2.790(7)
